data_4350474
loop_
_publ_author_name
'Estrader, Marta'
'Ribas, Joan'
'Tangoulis, Vassilis'
'Solans, Xavier'
'Font-Bard\'ia, Merce'
'Maestro, Miguel'
'Diaz, Carmen'

_publ_section_title
;
 Synthesis, crystal structure, and magnetic studies of one-dimensional
 cyano-bridged Ln3+-Cr3+ complexes with bpy as a blocking ligand.
;
_journal_issue 20
_journal_name_full 'Inorganic chemistry'
_journal_page_first 8239
_journal_page_last 8250
_journal_paper_doi 10.1021/ic060942q
_journal_volume 45
_journal_year 2006
_chemical_formula_moiety 'C16 H16 Cr Yb N8 O4, 3/2(C10 H8 N2), 7/2(H2 O)'
_chemical_formula_sum 'C31 H35 Cr N11 O7.5 Yb'
_chemical_formula_weight 906.72
_space_group_IT_number 2
_space_group_name_Hall '-P 1'
_space_group_name_H-M_alt 'P -1'
_atom_sites_solution_hydrogens geom
_atom_sites_solution_primary direct
_atom_sites_solution_secondary difmap
_audit_creation_method SHELXL-97
_cell_angle_alpha 83.596(3)
_cell_angle_beta 84.282(3)
_cell_angle_gamma 64.463(2)
_cell_formula_units_Z 2
_cell_length_a 9.8332(15)
_cell_length_b 10.7618(16)
_cell_length_c 19.901(3)
_cell_measurement_temperature 298(2)
_cell_volume 1885.3(5)
_computing_structure_refinement 'SHELXL-97 (Sheldrick, 1997)'
_computing_structure_solution 'SHELXS-97 (Sheldrick, 1990)'
_diffrn_ambient_temperature 298(2)
_diffrn_measured_fraction_theta_full 0.914
_diffrn_measured_fraction_theta_max 0.914
_diffrn_radiation_monochromator graphite
_diffrn_radiation_source 'fine-focus sealed tube'
_diffrn_radiation_type MoK\a
_diffrn_radiation_wavelength 0.71073
_diffrn_reflns_av_R_equivalents 0.0239
_diffrn_reflns_av_sigmaI/netI 0.0463
_diffrn_reflns_limit_h_max 13
_diffrn_reflns_limit_h_min -12
_diffrn_reflns_limit_k_max 14
_diffrn_reflns_limit_k_min -11
_diffrn_reflns_limit_l_max 26
_diffrn_reflns_limit_l_min -18
_diffrn_reflns_number 12134
_diffrn_reflns_theta_full 28.25
_diffrn_reflns_theta_max 28.25
_diffrn_reflns_theta_min 2.06
_exptl_absorpt_coefficient_mu 2.815
_exptl_absorpt_correction_T_max 0.78
_exptl_absorpt_correction_T_min 0.53
_exptl_absorpt_correction_type empirical
_exptl_absorpt_process_details Sadabs
_exptl_crystal_colour yellow
_exptl_crystal_density_diffrn 1.617
_exptl_crystal_density_method 'not measured'
_exptl_crystal_description prism
_exptl_crystal_F_000 904
_exptl_crystal_size_max 0.50
_exptl_crystal_size_mid 0.19
_exptl_crystal_size_min 0.09
_refine_diff_density_max 1.197
_refine_diff_density_min -1.743
_refine_diff_density_rms 0.100
_refine_ls_extinction_coef 0.0014(3)
_refine_ls_extinction_expression Fc^*^=kFc[1+0.001xFc^2^\l^3^/sin(2\q)]^-1/4^
_refine_ls_extinction_method SHELXL
_refine_ls_goodness_of_fit_ref 1.020
_refine_ls_hydrogen_treatment mixed
_refine_ls_matrix_type full
_refine_ls_number_parameters 489
_refine_ls_number_reflns 8528
_refine_ls_number_restraints 0
_refine_ls_restrained_S_all 1.020
_refine_ls_R_factor_all 0.0350
_refine_ls_R_factor_gt 0.0295
_refine_ls_shift/su_max 0.002
_refine_ls_shift/su_mean 0.000
_refine_ls_structure_factor_coef Fsqd
_refine_ls_weighting_details 'calc w=1/[\s^2^(Fo^2^)+(0.0390P)^2^+0.0000P] where P=(Fo^2^+2Fc^2^)/3'
_refine_ls_weighting_scheme calc
_refine_ls_wR_factor_gt 0.0711
_refine_ls_wR_factor_ref 0.0733
_reflns_number_gt 7650
_reflns_number_total 8528
_reflns_threshold_expression >2sigma(I)
_cod_data_source_file ic060942qsi20060630_104750.cif
_cod_data_source_block complex_12
_cod_original_formula_sum 'C31 H35 N11 O7.5 Cr Yb'
_cod_database_code 4350474

loop_
_symmetry_equiv_pos_as_xyz
'x, y, z'
'-x, -y, -z'

loop_
_atom_site_label
_atom_site_type_symbol
_atom_site_fract_x
_atom_site_fract_y
_atom_site_fract_z
_atom_site_U_iso_or_equiv
_atom_site_adp_type
_atom_site_occupancy
_atom_site_symmetry_multiplicity
_atom_site_calc_flag
_atom_site_refinement_flags
_atom_site_disorder_assembly
_atom_site_disorder_group
Yb1 Yb 0.219113(13) 0.907439(12) 0.253103(7) 0.02137(6) Uani 1 1 d . . .
Cr1 Cr -0.22466(5) 1.45478(5) 0.27284(3) 0.02270(11) Uani 1 1 d . . .
O1 O 0.1849(3) 0.7224(2) 0.31347(13) 0.0391(6) Uani 1 1 d . . .
H1A H 0.2351 0.6793 0.3493 0.047 Uiso 1 1 d R . .
H1B H 0.1590 0.6642 0.2999 0.047 Uiso 1 1 d R . .
O2 O 0.2167(3) 0.9260(2) 0.36956(12) 0.0354(5) Uani 1 1 d . . .
H2A H 0.2585 0.9874 0.3889 0.043 Uiso 1 1 d R . .
H2A H 0.2776 0.8562 0.3987 0.043 Uiso 1 1 d R . .
O3 O 0.3635(2) 1.0290(2) 0.26370(12) 0.0292(5) Uani 1 1 d . . .
H3A H 0.4148 0.9965 0.3027 0.035 Uiso 1 1 d R . .
H3B H 0.3215 1.1241 0.2609 0.035 Uiso 1 1 d R . .
O4 O 0.2396(3) 1.0095(3) 0.14801(12) 0.0432(6) Uani 1 1 d . . .
H4A H 0.2377 1.0877 0.1417 0.052 Uiso 1 1 d R . .
H4B H 0.2345 0.9767 0.1043 0.052 Uiso 1 1 d R . .
N1 N 0.2605(3) 0.7427(3) 0.16492(15) 0.0332(6) Uani 1 1 d . . .
N2 N -0.0155(3) 0.9094(3) 0.21612(14) 0.0288(6) Uani 1 1 d . . .
N3 N 0.0368(3) 1.1426(3) 0.26772(15) 0.0326(6) Uani 1 1 d . . .
N4 N -0.2994(4) 1.4182(4) 0.43313(18) 0.0517(9) Uani 1 1 d . . .
N5 N -0.4651(4) 1.3362(4) 0.2539(2) 0.0605(10) Uani 1 1 d . . .
N6 N -0.1686(5) 1.4981(4) 0.11185(19) 0.0649(11) Uani 1 1 d . . .
N7 N 0.0101(3) 1.5837(3) 0.29009(17) 0.0421(7) Uani 1 1 d . . .
N8 N 0.4739(3) 0.7407(3) 0.27070(15) 0.0321(6) Uani 1 1 d . . .
N9 N 0.2596(3) 0.1469(3) 0.41032(16) 0.0371(7) Uani 1 1 d . . .
N10 N 0.5449(3) -0.0465(3) 0.38169(18) 0.0467(8) Uani 1 1 d . . .
N11 N 0.1914(5) 0.9622(4) 1.01786(18) 0.0552(9) Uani 1 1 d . . .
C1 C 0.3982(4) 0.6636(4) 0.13815(19) 0.0430(9) Uani 1 1 d . . .
H1B H 0.4811 0.6724 0.1519 0.052 Uiso 1 1 calc R . .
C2 C 0.4225(5) 0.5697(4) 0.0910(2) 0.0527(11) Uani 1 1 d . . .
H2C H 0.5197 0.5168 0.0737 0.063 Uiso 1 1 calc R . .
C3 C 0.3025(6) 0.5559(5) 0.0704(3) 0.0642(13) Uani 1 1 d . . .
H3C H 0.3164 0.4926 0.0392 0.077 Uiso 1 1 calc R . .
C4 C 0.1607(6) 0.6365(5) 0.0962(2) 0.0563(11) Uani 1 1 d . . .
H4C H 0.0774 0.6286 0.0824 0.068 Uiso 1 1 calc R . .
C5 C 0.1412(4) 0.7303(3) 0.14320(18) 0.0342(7) Uani 1 1 d . . .
C6 C -0.0101(4) 0.8222(3) 0.17106(18) 0.0326(7) Uani 1 1 d . . .
C7 C -0.1413(5) 0.8190(4) 0.1515(2) 0.0493(10) Uani 1 1 d . . .
H7A H -0.1353 0.7588 0.1201 0.059 Uiso 1 1 calc R . .
C8 C -0.2811(5) 0.9070(5) 0.1796(2) 0.0545(12) Uani 1 1 d . . .
H8C H -0.3695 0.9062 0.1674 0.065 Uiso 1 1 calc R . .
C9 C -0.2860(4) 0.9940(4) 0.2252(2) 0.0470(10) Uani 1 1 d . . .
H9B H -0.3781 1.0537 0.2445 0.056 Uiso 1 1 calc R . .
C10 C -0.1530(4) 0.9930(4) 0.24257(19) 0.0361(8) Uani 1 1 d . . .
H10B H -0.1582 1.0528 0.2741 0.043 Uiso 1 1 calc R . .
C11 C -0.0510(3) 1.2554(3) 0.27064(17) 0.0277(7) Uani 1 1 d . . .
C12 C -0.2663(4) 1.4295(3) 0.37717(19) 0.0328(7) Uani 1 1 d . . .
C13 C -0.3756(4) 1.3746(4) 0.26002(19) 0.0353(8) Uani 1 1 d . . .
C14 C -0.1908(4) 1.4838(4) 0.16871(19) 0.0369(8) Uani 1 1 d . . .
C15 C -0.0748(4) 1.5401(3) 0.28507(18) 0.0302(7) Uani 1 1 d . . .
C16 C -0.4129(3) 1.6451(3) 0.27324(17) 0.0280(7) Uani 1 1 d . . .
C17 C 0.1201(4) 0.2452(4) 0.4180(2) 0.0425(9) Uani 1 1 d . . .
H17A H 0.0398 0.2238 0.4128 0.051 Uiso 1 1 calc R . .
C18 C 0.0875(5) 0.3789(4) 0.4336(2) 0.0481(10) Uani 1 1 d . . .
H18A H -0.0116 0.4444 0.4395 0.058 Uiso 1 1 calc R . .
C19 C 0.2067(5) 0.4103(4) 0.4401(2) 0.0566(11) Uani 1 1 d . . .
H19A H 0.1893 0.4984 0.4502 0.068 Uiso 1 1 calc R . .
C20 C 0.3524(5) 0.3104(4) 0.4315(2) 0.0503(10) Uani 1 1 d . . .
H20A H 0.4343 0.3306 0.4348 0.060 Uiso 1 1 calc R . .
C21 C 0.3747(4) 0.1783(4) 0.41769(18) 0.0361(8) Uani 1 1 d . . .
C22 C 0.5310(4) 0.0642(4) 0.41133(19) 0.0377(8) Uani 1 1 d . . .
C23 C 0.6541(5) 0.0717(5) 0.4363(3) 0.0584(12) Uani 1 1 d . . .
H23A H 0.6426 0.1502 0.4561 0.070 Uiso 1 1 calc R . .
C24 C 0.7941(5) -0.0394(6) 0.4311(3) 0.0627(13) Uani 1 1 d . . .
H24A H 0.8785 -0.0356 0.4463 0.075 Uiso 1 1 calc R . .
C25 C 0.8071(5) -0.1553(5) 0.4032(2) 0.0566(12) Uani 1 1 d . . .
H25A H 0.8989 -0.2329 0.4008 0.068 Uiso 1 1 calc R . .
C26 C 0.6805(5) -0.1533(5) 0.3788(2) 0.0569(12) Uani 1 1 d . . .
H26A H 0.6896 -0.2312 0.3591 0.068 Uiso 1 1 calc R . .
C27 C 0.3331(6) 0.8918(5) 0.9931(2) 0.0656(13) Uani 1 1 d . . .
H27A H 0.4115 0.8965 1.0137 0.079 Uiso 1 1 calc R . .
C28 C 0.3685(7) 0.8124(5) 0.9383(3) 0.0712(15) Uani 1 1 d . . .
H28A H 0.4678 0.7678 0.9213 0.085 Uiso 1 1 calc R . .
C29 C 0.2527(6) 0.8011(5) 0.9096(2) 0.0630(13) Uani 1 1 d . . .
H29A H 0.2733 0.7453 0.8740 0.076 Uiso 1 1 calc R . .
C30 C 0.1070(6) 0.8730(5) 0.9342(2) 0.0583(12) Uani 1 1 d . . .
H30A H 0.0279 0.8657 0.9156 0.070 Uiso 1 1 calc R . .
C31 C 0.0782(5) 0.9570(4) 0.98693(19) 0.0473(10) Uani 1 1 d . . .
O1S O 0.3632(3) 0.6565(3) 0.42972(14) 0.0500(7) Uani 1 1 d . . .
H1X H 0.3415 0.6345 0.4708 0.060 Uiso 1 1 d R . .
O2S O 0.2741(3) 0.3085(3) 0.24153(16) 0.0506(7) Uani 1 1 d . . .
H2X H 0.3688 0.3215 0.2506 0.061 Uiso 1 1 d R . .
H2Y H 0.1960 0.3836 0.2577 0.061 Uiso 1 1 d R . .
O3X O 0.283(3) 0.2285(18) 0.1112(5) 0.055(4) Uani 0.43(3) 1 d P A 1
O3Y O 0.191(2) 0.2809(13) 0.1188(4) 0.069(4) Uani 0.57(3) 1 d P A 2
O4S O 0.0782(8) 0.3922(8) 0.0156(3) 0.077(2) Uani 0.50 1 d P . .
O5S O 0.297(3) 0.251(2) 0.9825(11) 0.309(12) Uani 0.50 1 d P . .

loop_
_atom_site_aniso_label
_atom_site_aniso_U_11
_atom_site_aniso_U_22
_atom_site_aniso_U_33
_atom_site_aniso_U_23
_atom_site_aniso_U_13
_atom_site_aniso_U_12
Yb1 0.01799(7) 0.01647(7) 0.02863(8) -0.00419(5) -0.00240(5) -0.00558(5)
Cr1 0.0173(2) 0.0169(2) 0.0320(3) -0.00503(19) -0.00035(19) -0.00495(18)
O1 0.0489(14) 0.0355(13) 0.0464(15) 0.0086(11) -0.0177(12) -0.0301(12)
O2 0.0435(13) 0.0301(12) 0.0343(13) -0.0041(10) -0.0039(11) -0.0164(11)
O3 0.0253(10) 0.0263(11) 0.0375(13) -0.0032(9) -0.0043(9) -0.0116(9)
O4 0.0687(18) 0.0435(15) 0.0308(13) -0.0019(11) -0.0066(12) -0.0358(14)
N1 0.0357(15) 0.0265(14) 0.0357(16) -0.0070(12) -0.0046(12) -0.0099(12)
N2 0.0273(13) 0.0275(14) 0.0353(15) -0.0028(11) -0.0050(11) -0.0143(11)
N3 0.0219(12) 0.0242(14) 0.0489(18) -0.0082(12) -0.0024(12) -0.0059(11)
N4 0.052(2) 0.063(2) 0.040(2) -0.0035(16) 0.0035(16) -0.0261(18)
N5 0.0454(19) 0.063(2) 0.088(3) -0.019(2) -0.0072(19) -0.0338(19)
N6 0.083(3) 0.078(3) 0.043(2) -0.0051(19) 0.006(2) -0.045(2)
N7 0.0420(17) 0.0399(18) 0.053(2) 0.0004(15) -0.0084(15) -0.0255(15)
N8 0.0257(13) 0.0211(13) 0.0460(17) -0.0066(12) -0.0057(12) -0.0050(11)
N9 0.0386(16) 0.0335(16) 0.0405(17) -0.0117(13) -0.0048(13) -0.0138(13)
N10 0.0353(16) 0.0450(19) 0.057(2) -0.0191(16) -0.0072(15) -0.0102(14)
N11 0.077(3) 0.056(2) 0.040(2) -0.0061(16) -0.0060(18) -0.033(2)
C1 0.0400(19) 0.044(2) 0.038(2) -0.0131(16) -0.0039(16) -0.0082(17)
C2 0.062(3) 0.040(2) 0.044(2) -0.0164(18) 0.008(2) -0.010(2)
C3 0.087(4) 0.053(3) 0.059(3) -0.031(2) 0.006(3) -0.032(3)
C4 0.073(3) 0.055(3) 0.059(3) -0.020(2) -0.007(2) -0.039(2)
C5 0.0451(19) 0.0264(16) 0.0359(19) -0.0006(14) -0.0077(15) -0.0189(15)
C6 0.0413(18) 0.0299(17) 0.0343(18) 0.0022(14) -0.0101(15) -0.0218(15)
C7 0.056(2) 0.048(2) 0.058(3) -0.0019(19) -0.021(2) -0.033(2)
C8 0.041(2) 0.060(3) 0.076(3) 0.013(2) -0.022(2) -0.034(2)
C9 0.0305(18) 0.049(2) 0.064(3) 0.003(2) -0.0046(18) -0.0213(17)
C10 0.0286(16) 0.0349(18) 0.047(2) -0.0001(15) -0.0023(15) -0.0160(15)
C11 0.0194(13) 0.0244(16) 0.0393(19) -0.0067(13) -0.0020(13) -0.0081(12)
C12 0.0259(15) 0.0303(17) 0.040(2) -0.0025(14) -0.0028(14) -0.0101(14)
C13 0.0265(15) 0.0324(18) 0.047(2) -0.0081(15) -0.0030(15) -0.0108(14)
C14 0.0374(18) 0.0340(19) 0.040(2) -0.0039(15) -0.0026(16) -0.0157(15)
C15 0.0273(15) 0.0241(16) 0.0374(19) -0.0031(13) -0.0027(14) -0.0087(13)
C16 0.0242(14) 0.0225(15) 0.0367(18) -0.0041(13) -0.0034(13) -0.0086(13)
C17 0.0388(19) 0.048(2) 0.044(2) -0.0138(17) -0.0051(17) -0.0181(17)
C18 0.050(2) 0.042(2) 0.047(2) -0.0124(18) -0.0051(19) -0.0112(18)
C19 0.065(3) 0.033(2) 0.070(3) -0.014(2) -0.006(2) -0.017(2)
C20 0.052(2) 0.044(2) 0.064(3) -0.014(2) -0.003(2) -0.026(2)
C21 0.0417(19) 0.0350(18) 0.0328(19) -0.0073(14) -0.0031(15) -0.0161(16)
C22 0.0400(19) 0.040(2) 0.0349(19) -0.0037(15) -0.0048(15) -0.0182(16)
C23 0.051(2) 0.056(3) 0.072(3) -0.015(2) -0.017(2) -0.022(2)
C24 0.043(2) 0.079(4) 0.068(3) -0.005(3) -0.018(2) -0.025(2)
C25 0.039(2) 0.065(3) 0.051(3) -0.007(2) -0.0060(19) -0.006(2)
C26 0.045(2) 0.052(3) 0.066(3) -0.021(2) -0.010(2) -0.008(2)
C27 0.083(4) 0.072(3) 0.050(3) -0.003(2) -0.011(3) -0.039(3)
C28 0.085(4) 0.055(3) 0.057(3) 0.001(2) 0.007(3) -0.018(3)
C29 0.092(4) 0.046(3) 0.039(2) -0.0109(19) 0.001(2) -0.017(3)
C30 0.090(4) 0.045(2) 0.041(2) -0.0038(19) -0.015(2) -0.027(2)
C31 0.078(3) 0.039(2) 0.0263(19) 0.0001(15) -0.0069(19) -0.027(2)
O1S 0.0535(16) 0.0529(17) 0.0361(15) 0.0127(13) -0.0063(12) -0.0185(14)
O2S 0.0328(13) 0.0393(15) 0.085(2) -0.0101(14) -0.0066(14) -0.0186(12)
O3X 0.061(10) 0.047(7) 0.068(5) 0.002(4) 0.001(5) -0.036(7)
O3Y 0.086(11) 0.054(5) 0.073(4) -0.003(3) 0.005(5) -0.037(7)
O4S 0.080(5) 0.105(6) 0.050(4) 0.003(4) -0.002(3) -0.046(5)
O5S 0.34(3) 0.25(2) 0.29(3) -0.069(19) -0.06(2) -0.06(2)

loop_
_atom_type_symbol
_atom_type_description
_atom_type_scat_dispersion_real
_atom_type_scat_dispersion_imag
_atom_type_scat_source
C C 0.0033 0.0016 'International Tables Vol C Tables 4.2.6.8 and 6.1.1.4'
H H 0.0000 0.0000 'International Tables Vol C Tables 4.2.6.8 and 6.1.1.4'
N N 0.0061 0.0033 'International Tables Vol C Tables 4.2.6.8 and 6.1.1.4'
O O 0.0106 0.0060 'International Tables Vol C Tables 4.2.6.8 and 6.1.1.4'
Cr Cr 0.3209 0.6236 'International Tables Vol C Tables 4.2.6.8 and 6.1.1.4'
Yb Yb -0.3850 5.5486 'International Tables Vol C Tables 4.2.6.8 and 6.1.1.4'

loop_
_geom_angle_atom_site_label_1
_geom_angle_atom_site_label_2
_geom_angle_atom_site_label_3
_geom_angle
_geom_angle_site_symmetry_1
_geom_angle_site_symmetry_3
O4 Yb1 O1 145.23(9) . .
O4 Yb1 O3 73.77(9) . .
O1 Yb1 O3 135.95(8) . .
O4 Yb1 O2 144.09(9) . .
O1 Yb1 O2 70.68(9) . .
O3 Yb1 O2 74.21(8) . .
O4 Yb1 N8 102.86(10) . .
O1 Yb1 N8 77.37(9) . .
O3 Yb1 N8 72.34(9) . .
O2 Yb1 N8 82.36(9) . .
O4 Yb1 N3 79.51(10) . .
O1 Yb1 N3 120.38(9) . .
O3 Yb1 N3 74.97(8) . .
O2 Yb1 N3 76.88(9) . .
N8 Yb1 N3 144.94(10) . .
O4 Yb1 N2 86.16(9) . .
O1 Yb1 N2 72.57(8) . .
O3 Yb1 N2 148.34(8) . .
O2 Yb1 N2 114.23(9) . .
N8 Yb1 N2 137.32(9) . .
N3 Yb1 N2 77.50(9) . .
O4 Yb1 N1 70.43(9) . .
O1 Yb1 N1 75.72(9) . .
O3 Yb1 N1 126.50(9) . .
O2 Yb1 N1 144.13(9) . .
N8 Yb1 N1 78.40(9) . .
N3 Yb1 N1 132.92(9) . .
N2 Yb1 N1 65.40(9) . .
C13 Cr1 C14 90.94(15) . .
C13 Cr1 C16 85.42(13) . .
C14 Cr1 C16 90.51(13) . .
C13 Cr1 C12 87.98(15) . .
C14 Cr1 C12 178.11(13) . .
C16 Cr1 C12 87.85(13) . .
C13 Cr1 C15 178.80(13) . .
C14 Cr1 C15 88.63(14) . .
C16 Cr1 C15 93.47(12) . .
C12 Cr1 C15 92.42(14) . .
C13 Cr1 C11 88.75(13) . .
C14 Cr1 C11 89.32(13) . .
C16 Cr1 C11 174.17(13) . .
C12 Cr1 C11 92.21(13) . .
C15 Cr1 C11 92.36(12) . .
C1 N1 C5 117.5(3) . .
C1 N1 Yb1 122.7(2) . .
C5 N1 Yb1 119.8(2) . .
C6 N2 C10 117.4(3) . .
C6 N2 Yb1 121.1(2) . .
C10 N2 Yb1 121.4(2) . .
C11 N3 Yb1 176.0(3) . .
C16 N8 Yb1 166.9(3) 1_645 .
C17 N9 C21 118.1(3) . .
C26 N10 C22 118.0(4) . .
C27 N11 C31 118.1(4) . .
N1 C1 C2 123.1(4) . .
C3 C2 C1 119.1(4) . .
C2 C3 C4 119.0(4) . .
C3 C4 C5 120.1(4) . .
N1 C5 C4 121.2(4) . .
N1 C5 C6 116.8(3) . .
C4 C5 C6 122.0(4) . .
N2 C6 C7 121.6(3) . .
N2 C6 C5 116.8(3) . .
C7 C6 C5 121.5(3) . .
C8 C7 C6 119.4(4) . .
C9 C8 C7 118.9(4) . .
C8 C9 C10 119.4(4) . .
N2 C10 C9 123.4(4) . .
N3 C11 Cr1 174.8(3) . .
N4 C12 Cr1 175.1(3) . .
N5 C13 Cr1 176.6(3) . .
N6 C14 Cr1 178.4(4) . .
N7 C15 Cr1 177.6(3) . .
N8 C16 Cr1 171.1(3) 1_465 .
N9 C17 C18 123.5(4) . .
C19 C18 C17 117.8(4) . .
C18 C19 C20 119.6(4) . .
C19 C20 C21 118.8(4) . .
N9 C21 C20 122.2(3) . .
N9 C21 C22 117.1(3) . .
C20 C21 C22 120.8(4) . .
N10 C22 C23 121.7(4) . .
N10 C22 C21 116.4(3) . .
C23 C22 C21 121.9(4) . .
C24 C23 C22 118.9(4) . .
C25 C24 C23 119.3(4) . .
C26 C25 C24 118.0(4) . .
N10 C26 C25 124.0(4) . .
N11 C27 C28 123.1(5) . .
C29 C28 C27 118.3(5) . .
C30 C29 C28 119.2(5) . .
C29 C30 C31 119.6(5) . .
N11 C31 C30 121.4(4) . .
N11 C31 C31 116.7(4) . 2_577
C30 C31 C31 121.9(5) . 2_577

loop_
_geom_bond_atom_site_label_1
_geom_bond_atom_site_label_2
_geom_bond_distance
_geom_bond_site_symmetry_2
Yb1 O4 2.284(2) .
Yb1 O1 2.342(2) .
Yb1 O3 2.344(2) .
Yb1 O2 2.345(2) .
Yb1 N8 2.404(3) .
Yb1 N3 2.419(3) .
Yb1 N2 2.481(3) .
Yb1 N1 2.514(3) .
Cr1 C13 2.059(4) .
Cr1 C14 2.076(4) .
Cr1 C16 2.086(3) .
Cr1 C12 2.087(4) .
Cr1 C15 2.088(4) .
Cr1 C11 2.091(3) .
N1 C1 1.344(4) .
N1 C5 1.353(5) .
N2 C6 1.350(4) .
N2 C10 1.353(4) .
N3 C11 1.150(4) .
N4 C12 1.137(5) .
N5 C13 1.144(5) .
N6 C14 1.137(5) .
N7 C15 1.137(4) .
N8 C16 1.146(4) 1_645
N9 C17 1.330(5) .
N9 C21 1.338(5) .
N10 C26 1.334(5) .
N10 C22 1.336(5) .
N11 C27 1.340(6) .
N11 C31 1.349(6) .
C1 C2 1.386(5) .
C2 C3 1.358(7) .
C3 C4 1.370(7) .
C4 C5 1.392(5) .
C5 C6 1.479(5) .
C6 C7 1.400(5) .
C7 C8 1.393(6) .
C8 C9 1.357(7) .
C9 C10 1.381(5) .
C16 N8 1.146(4) 1_465
C17 C18 1.396(6) .
C18 C19 1.373(6) .
C19 C20 1.379(6) .
C20 C21 1.397(5) .
C21 C22 1.501(5) .
C22 C23 1.390(6) .
C23 C24 1.385(6) .
C24 C25 1.372(7) .
C25 C26 1.371(6) .
C27 C28 1.384(7) .
C28 C29 1.379(8) .
C29 C30 1.371(7) .
C30 C31 1.390(6) .
C31 C31 1.487(9) 2_577

loop_
_geom_hbond_atom_site_label_D
_geom_hbond_atom_site_label_H
_geom_hbond_atom_site_label_A
_geom_hbond_distance_DH
_geom_hbond_distance_HA
_geom_hbond_distance_DA
_geom_hbond_angle_DHA
_geom_hbond_site_symmetry_A
O1 H1A O1S 0.87 2.06 2.881(4) 155.1 .
O2 H2A O1S 0.92 1.99 2.808(3) 147.6 .
O1 H1B N7 0.85 2.03 2.815(4) 153.7 1_545
O2 H2A N9 1.04 1.82 2.802(4) 156.7 1_565
O2 H2A N10 1.04 2.67 3.400(4) 127.2 1_565
O3 H3A N10 0.92 2.01 2.918(4) 168.2 1_565
O3 H3B O2S 0.92 1.84 2.742(4) 167.0 1_565
O4 H4B N11 0.99 1.85 2.818(4) 165.3 1_554
O1S H1X N4 0.86 1.99 2.845(4) 177.7 2_576
O2S H2X N5 1.04 1.71 2.742(4) 171.6 1_645
O2S H2Y N7 0.91 2.25 3.155(4) 174.1 1_545

loop_
_geom_torsion_atom_site_label_1
_geom_torsion_atom_site_label_2
_geom_torsion_atom_site_label_3
_geom_torsion_atom_site_label_4
_geom_torsion
_geom_torsion_site_symmetry_4
O4 Yb1 N1 C1 82.8(3) .
O1 Yb1 N1 C1 -105.2(3) .
O3 Yb1 N1 C1 32.0(3) .
O2 Yb1 N1 C1 -84.5(3) .
N8 Yb1 N1 C1 -25.5(3) .
N3 Yb1 N1 C1 136.3(3) .
N2 Yb1 N1 C1 177.7(3) .
O4 Yb1 N1 C5 -97.9(3) .
O1 Yb1 N1 C5 74.1(2) .
O3 Yb1 N1 C5 -148.7(2) .
O2 Yb1 N1 C5 94.9(3) .
N8 Yb1 N1 C5 153.8(3) .
N3 Yb1 N1 C5 -44.3(3) .
N2 Yb1 N1 C5 -3.0(2) .
O4 Yb1 N2 C6 72.9(2) .
O1 Yb1 N2 C6 -79.2(2) .
O3 Yb1 N2 C6 123.0(2) .
O2 Yb1 N2 C6 -137.7(2) .
N8 Yb1 N2 C6 -31.9(3) .
N3 Yb1 N2 C6 153.0(3) .
N1 Yb1 N2 C6 2.7(2) .
O4 Yb1 N2 C10 -110.2(2) .
O1 Yb1 N2 C10 97.7(3) .
O3 Yb1 N2 C10 -60.2(3) .
O2 Yb1 N2 C10 39.1(3) .
N8 Yb1 N2 C10 144.9(2) .
N3 Yb1 N2 C10 -30.1(2) .
N1 Yb1 N2 C10 179.6(3) .
O4 Yb1 N3 C11 27(4) .
O1 Yb1 N3 C11 -122(4) .
O3 Yb1 N3 C11 103(4) .
O2 Yb1 N3 C11 180(100) .
N8 Yb1 N3 C11 125(4) .
N2 Yb1 N3 C11 -61(4) .
N1 Yb1 N3 C11 -23(4) .
O4 Yb1 N8 C16 -89.2(12) 1_645
O1 Yb1 N8 C16 55.2(12) 1_645
O3 Yb1 N8 C16 -157.2(13) 1_645
O2 Yb1 N8 C16 127.0(12) 1_645
N3 Yb1 N8 C16 -179(100) 1_645
N2 Yb1 N8 C16 9.3(13) 1_645
N1 Yb1 N8 C16 -22.6(12) 1_645
C5 N1 C1 C2 -1.3(6) .
Yb1 N1 C1 C2 178.1(3) .
N1 C1 C2 C3 0.0(7) .
C1 C2 C3 C4 0.8(7) .
C2 C3 C4 C5 -0.4(7) .
C1 N1 C5 C4 1.7(5) .
Yb1 N1 C5 C4 -177.7(3) .
C1 N1 C5 C6 -177.5(3) .
Yb1 N1 C5 C6 3.1(4) .
C3 C4 C5 N1 -0.9(6) .
C3 C4 C5 C6 178.3(4) .
C10 N2 C6 C7 0.8(5) .
Yb1 N2 C6 C7 177.8(3) .
C10 N2 C6 C5 -179.3(3) .
Yb1 N2 C6 C5 -2.3(4) .
N1 C5 C6 N2 -0.6(5) .
C4 C5 C6 N2 -179.8(4) .
N1 C5 C6 C7 179.4(3) .
C4 C5 C6 C7 0.1(5) .
N2 C6 C7 C8 -0.5(6) .
C5 C6 C7 C8 179.5(4) .
C6 C7 C8 C9 0.2(6) .
C7 C8 C9 C10 -0.1(6) .
C6 N2 C10 C9 -0.7(5) .
Yb1 N2 C10 C9 -177.7(3) .
C8 C9 C10 N2 0.4(6) .
Yb1 N3 C11 Cr1 62(6) .
C13 Cr1 C11 N3 12(3) .
C14 Cr1 C11 N3 -79(3) .
C16 Cr1 C11 N3 9(4) .
C12 Cr1 C11 N3 100(3) .
C15 Cr1 C11 N3 -168(3) .
C13 Cr1 C12 N4 -37(4) .
C14 Cr1 C12 N4 19(7) .
C16 Cr1 C12 N4 49(4) .
C15 Cr1 C12 N4 142(4) .
C11 Cr1 C12 N4 -125(4) .
C14 Cr1 C13 N5 -106(7) .
C16 Cr1 C13 N5 -16(7) .
C12 Cr1 C13 N5 72(7) .
C15 Cr1 C13 N5 -37(12) .
C11 Cr1 C13 N5 165(7) .
C13 Cr1 C14 N6 -129(13) .
C16 Cr1 C14 N6 146(13) .
C12 Cr1 C14 N6 176(100) .
C15 Cr1 C14 N6 52(13) .
C11 Cr1 C14 N6 -40(13) .
C13 Cr1 C15 N7 -116(9) .
C14 Cr1 C15 N7 -47(8) .
C16 Cr1 C15 N7 -137(8) .
C12 Cr1 C15 N7 135(8) .
C11 Cr1 C15 N7 42(8) .
C13 Cr1 C16 N8 -11(2) 1_465
C14 Cr1 C16 N8 80(2) 1_465
C12 Cr1 C16 N8 -99(2) 1_465
C15 Cr1 C16 N8 169(2) 1_465
C11 Cr1 C16 N8 -8(3) 1_465
C21 N9 C17 C18 -0.2(6) .
N9 C17 C18 C19 1.2(7) .
C17 C18 C19 C20 -0.4(7) .
C18 C19 C20 C21 -1.2(7) .
C17 N9 C21 C20 -1.5(6) .
C17 N9 C21 C22 177.8(3) .
C19 C20 C21 N9 2.3(6) .
C19 C20 C21 C22 -177.0(4) .
C26 N10 C22 C23 2.6(6) .
C26 N10 C22 C21 -176.0(4) .
N9 C21 C22 N10 17.2(5) .
C20 C21 C22 N10 -163.5(4) .
N9 C21 C22 C23 -161.4(4) .
C20 C21 C22 C23 17.8(6) .
N10 C22 C23 C24 -1.0(7) .
C21 C22 C23 C24 177.5(4) .
C22 C23 C24 C25 -1.7(7) .
C23 C24 C25 C26 2.8(7) .
C22 N10 C26 C25 -1.5(7) .
C24 C25 C26 N10 -1.2(8) .
C31 N11 C27 C28 -1.2(7) .
N11 C27 C28 C29 -2.6(8) .
C27 C28 C29 C30 2.8(7) .
C28 C29 C30 C31 0.7(7) .
C27 N11 C31 C30 4.9(6) .
C27 N11 C31 C31 -176.5(4) 2_577
C29 C30 C31 N11 -4.6(6) .
C29 C30 C31 C31 176.7(5) 2_577
